data_7201474
loop_
_publ_author_name
'Gu, Zhi-Guo'
'Sevov, Slavi C.'

_publ_section_title
;
 Syntheses, structures, and magnetic properties of heterometallic
 coordination polymers with carboxyphosphonate linkers
;
_journal_issue 44
_journal_name_full 'Journal of Materials Chemistry'
_journal_page_first 8442
_journal_paper_doi 10.1039/b915459k
_journal_volume 19
_journal_year 2009
_chemical_formula_sum 'C10 H32 Cd2 Cu2 N2 O24 P2'
_chemical_formula_weight 978.20
_chemical_name_systematic
;
?
;
_space_group_IT_number 14
_symmetry_cell_setting monoclinic
_symmetry_space_group_name_Hall '-P 2yn'
_symmetry_space_group_name_H-M 'P 1 21/n 1'
_atom_sites_solution_hydrogens geom
_atom_sites_solution_primary direct
_atom_sites_solution_secondary difmap
_audit_creation_method SHELXL-97
_cell_angle_alpha 90.00
_cell_angle_beta 95.647(2)
_cell_angle_gamma 90.00
_cell_formula_units_Z 4
_cell_length_a 10.2176(4)
_cell_length_b 16.7881(7)
_cell_length_c 16.2442(6)
_cell_measurement_reflns_used 9867
_cell_measurement_temperature 100(2)
_cell_measurement_theta_max 28.33
_cell_measurement_theta_min 2.52
_cell_volume 2772.91(19)
_computing_cell_refinement SMART
_computing_data_collection 'SMART (Bruker, 2000)'
_computing_data_reduction 'SAINT (Bruker, 2000)'
_computing_molecular_graphics SHELXTL
_computing_publication_material SHELXTL
_computing_structure_refinement 'SHELXL-97 (Sheldrick, 1997)'
_computing_structure_solution 'SHELXS-97 (Sheldrick, 1990)'
_diffrn_ambient_temperature 100(2)
_diffrn_measured_fraction_theta_full 0.988
_diffrn_measured_fraction_theta_max 0.988
_diffrn_measurement_device_type 'Bruker Smart Apex CCD'
_diffrn_measurement_method 'phi and omega scans'
_diffrn_radiation_monochromator graphite
_diffrn_radiation_source 'fine-focus sealed tube'
_diffrn_radiation_type MoK\a
_diffrn_radiation_wavelength 0.71073
_diffrn_reflns_av_R_equivalents 0.0257
_diffrn_reflns_av_sigmaI/netI 0.0244
_diffrn_reflns_limit_h_max 8
_diffrn_reflns_limit_h_min -13
_diffrn_reflns_limit_k_max 22
_diffrn_reflns_limit_k_min -22
_diffrn_reflns_limit_l_max 21
_diffrn_reflns_limit_l_min -21
_diffrn_reflns_number 25780
_diffrn_reflns_theta_full 28.33
_diffrn_reflns_theta_max 28.33
_diffrn_reflns_theta_min 1.75
_exptl_absorpt_coefficient_mu 3.245
_exptl_absorpt_correction_T_max 0.6594
_exptl_absorpt_correction_T_min 0.6418
_exptl_absorpt_correction_type multi-scan
_exptl_absorpt_process_details 'SADABS; Bruker, 2000'
_exptl_crystal_colour blue
_exptl_crystal_density_diffrn 2.343
_exptl_crystal_density_method 'not measured'
_exptl_crystal_description block
_exptl_crystal_F_000 1928
_exptl_crystal_size_max 0.30
_exptl_crystal_size_mid 0.26
_exptl_crystal_size_min 0.26
_refine_diff_density_max 1.914
_refine_diff_density_min -2.708
_refine_diff_density_rms 0.195
_refine_ls_extinction_method none
_refine_ls_goodness_of_fit_ref 1.165
_refine_ls_hydrogen_treatment constr
_refine_ls_matrix_type full
_refine_ls_number_parameters 379
_refine_ls_number_reflns 6841
_refine_ls_number_restraints 142
_refine_ls_restrained_S_all 1.217
_refine_ls_R_factor_all 0.0481
_refine_ls_R_factor_gt 0.0446
_refine_ls_shift/su_max 0.001
_refine_ls_shift/su_mean 0.000
_refine_ls_structure_factor_coef Fsqd
_refine_ls_weighting_details 'calc w=1/[\s^2^(Fo^2^)+(0.0465P)^2^+25.2271P] where P=(Fo^2^+2Fc^2^)/3'
_refine_ls_weighting_scheme calc
_refine_ls_wR_factor_gt 0.1169
_refine_ls_wR_factor_ref 0.1188
_reflns_number_gt 6312
_reflns_number_total 6841
_reflns_threshold_expression >2sigma(I)
_cod_data_source_file b915459k.txt
_cod_data_source_block 3-CuCd
_cod_depositor_comments
;
The following automatic conversions were performed:
'_symmetry_cell_setting' value 'Monoclinic' changed to 'monoclinic'
according to '/home/saulius/struct/CIF-dictionaries/cif_core.dic'
dictionary named 'cif_core.dic' version 2.4.1 from 2010-06-29.

Automatic conversion script
Id: cif_fix_enum 1527 2010-12-29 10:47:43Z saulius 
;
_cod_original_sg_symbol_H-M P2(1)/n
_cod_database_code 7201474

loop_
_symmetry_equiv_pos_as_xyz
'x, y, z'
'-x+1/2, y+1/2, -z+1/2'
'-x, -y, -z'
'x-1/2, -y-1/2, z-1/2'

loop_
_atom_site_label
_atom_site_type_symbol
_atom_site_fract_x
_atom_site_fract_y
_atom_site_fract_z
_atom_site_U_iso_or_equiv
_atom_site_adp_type
_atom_site_occupancy
_atom_site_symmetry_multiplicity
_atom_site_calc_flag
_atom_site_refinement_flags
_atom_site_disorder_assembly
_atom_site_disorder_group
Cd1 Cd 1.14428(4) 0.33033(3) 0.08846(3) 0.01886(11) Uani 1 1 d U . .
Cd2 Cd 0.93467(3) 0.31260(2) 0.38595(2) 0.00972(10) Uani 1 1 d U . .
Cu1 Cu 1.03883(5) 0.10693(3) 0.05720(3) 0.00650(12) Uani 1 1 d . . .
Cu2 Cu 0.66444(6) 0.20865(4) 0.24216(4) 0.00977(13) Uani 1 1 d . . .
P1 P 0.95663(12) 0.20851(7) 0.19936(8) 0.0082(2) Uani 1 1 d . . .
P2 P 0.62132(12) 0.28116(7) 0.41207(8) 0.0085(2) Uani 1 1 d . . .
C1 C 1.0859(5) -0.0135(3) 0.1733(3) 0.0088(8) Uani 1 1 d . . .
H1A H 1.0597 -0.0590 0.1366 0.011 Uiso 1 1 calc R . .
H1B H 1.0907 -0.0321 0.2314 0.011 Uiso 1 1 calc R . .
C2 C 0.8508(4) 0.0222(3) 0.1447(3) 0.0093(9) Uani 1 1 d . . .
H2A H 0.8010 0.0386 0.1912 0.011 Uiso 1 1 calc R . .
H2B H 0.8508 -0.0367 0.1424 0.011 Uiso 1 1 calc R . .
C3 C 1.0046(5) 0.1085(3) 0.2304(3) 0.0091(8) Uani 1 1 d . . .
H3A H 1.0977 0.1087 0.2540 0.011 Uiso 1 1 calc R . .
H3B H 0.9504 0.0905 0.2741 0.011 Uiso 1 1 calc R . .
C4 C 1.2196(5) 0.0184(3) 0.1542(3) 0.0099(9) Uani 1 1 d . . .
C5 C 0.7833(5) 0.0548(3) 0.0646(3) 0.0112(9) Uani 1 1 d . . .
C6 C 0.4927(6) 0.1132(3) 0.3288(4) 0.0217(12) Uani 1 1 d . . .
H6A H 0.4361 0.0759 0.2942 0.026 Uiso 1 1 calc R . .
H6B H 0.4569 0.1177 0.3831 0.026 Uiso 1 1 calc R . .
C7 C 0.3921(5) 0.2006(4) 0.2151(3) 0.0187(11) Uani 1 1 d . . .
H7A H 0.3056 0.2161 0.2328 0.022 Uiso 1 1 calc R . .
H7B H 0.3819 0.1488 0.1862 0.022 Uiso 1 1 calc R . .
H8A H 0.4421 0.3070 0.3153 0.022 Uiso 1 1 d R . .
H8B H 0.4019 0.2438 0.3822 0.022 Uiso 1 1 d R . .
C8 C 0.4712(5) 0.2587(3) 0.3469(3) 0.0126(9) Uani 1 1 d . . .
C9 C 0.6316(7) 0.0803(3) 0.3413(4) 0.0273(14) Uani 1 1 d . . .
C10 C 0.4386(5) 0.2635(4) 0.1570(3) 0.0168(10) Uani 1 1 d . . .
N1 N 0.9887(4) 0.0514(2) 0.1599(2) 0.0074(7) Uani 1 1 d . . .
N2 N 0.4895(4) 0.1932(3) 0.2882(3) 0.0131(8) Uani 1 1 d . . .
O1 O 1.2189(3) 0.0720(2) 0.0996(2) 0.0110(7) Uani 1 1 d U . .
O2 O 1.3212(4) -0.0097(2) 0.1919(2) 0.0145(7) Uani 1 1 d U . .
O3 O 0.8534(4) 0.0901(2) 0.0150(2) 0.0127(7) Uani 1 1 d U . .
O4 O 0.6632(4) 0.0434(2) 0.0502(2) 0.0165(8) Uani 1 1 d U . .
O5 O 0.8087(3) 0.2103(2) 0.1751(2) 0.0114(7) Uani 1 1 d U . .
O6 O 1.0012(3) 0.2617(2) 0.2719(2) 0.0121(7) Uani 1 1 d U . .
O7 O 1.0310(3) 0.2234(2) 0.1239(2) 0.0102(6) Uani 1 1 d U . .
O8 O 0.7212(4) 0.1152(3) 0.3056(3) 0.0251(9) Uani 1 1 d U . .
O9 O 0.6528(6) 0.0202(3) 0.3845(3) 0.0409(12) Uani 1 1 d U . .
O10 O 0.5612(4) 0.2788(2) 0.1645(2) 0.0155(7) Uani 1 1 d U . .
O11 O 0.3598(4) 0.2948(3) 0.1038(3) 0.0220(8) Uani 1 1 d U . .
O12 O 0.7226(4) 0.2934(2) 0.3497(2) 0.0128(7) Uani 1 1 d U . .
O13 O 0.6541(4) 0.2109(2) 0.4669(2) 0.0170(8) Uani 1 1 d U . .
O14 O 0.5951(3) 0.3585(2) 0.4551(2) 0.0115(7) Uani 1 1 d U . .
O15 O 0.9545(5) 0.3935(3) 0.0475(3) 0.0306(7) Uani 1 1 d U . .
H15A H 0.9404 0.4286 0.0833 0.037 Uiso 1 1 d R . .
H15B H 0.8871 0.3915 0.0125 0.037 Uiso 1 1 d R . .
O16 O 1.2171(5) 0.4582(3) 0.0602(3) 0.0382(8) Uani 1 1 d U . .
H16A H 1.2851 0.4833 0.0803 0.046 Uiso 1 1 d R . .
H16B H 1.2194 0.4557 0.0081 0.046 Uiso 1 1 d R . .
O17 O 1.1827(4) 0.3556(3) 0.2192(3) 0.0227(6) Uani 1 1 d U . .
H17A H 1.2492 0.3805 0.2419 0.027 Uiso 1 1 d R . .
H17B H 1.1463 0.3318 0.2571 0.027 Uiso 1 1 d R . .
O18 O 1.1598(4) 0.3201(2) 0.4157(2) 0.0179(6) Uani 1 1 d U . .
H18A H 1.2211 0.2918 0.4396 0.022 Uiso 1 1 d R . .
H18B H 1.1771 0.3685 0.4277 0.022 Uiso 1 1 d R . .
O19 O 0.9519(5) 0.1877(3) 0.4513(3) 0.0278(7) Uani 1 1 d U . .
H19A H 0.8754 0.1838 0.4672 0.033 Uiso 1 1 d R . .
H19B H 1.0048 0.1990 0.4934 0.033 Uiso 1 1 d R . .
O20 O 0.9328(4) 0.3661(2) 0.5174(2) 0.0136(6) Uani 1 1 d U . .
H20A H 0.8702 0.3819 0.5441 0.016 Uiso 1 1 d R . .
H20B H 1.0002 0.3599 0.5519 0.016 Uiso 1 1 d R . .
O21 O 0.9372(4) 0.4416(2) 0.3428(2) 0.0144(6) Uani 1 1 d U . .
H21A H 0.8817 0.4782 0.3292 0.017 Uiso 1 1 d R . .
H21B H 1.0136 0.4618 0.3438 0.017 Uiso 1 1 d R . .
O22 O 0.7458(5) 0.2940(3) 0.0291(3) 0.0330(11) Uani 1 1 d . . .
H22A H 0.7409 0.2751 0.0773 0.040 Uiso 1 1 d R . .
H22B H 0.6821 0.2750 -0.0024 0.040 Uiso 1 1 d R . .
O23 O 0.0431(9) 0.0283(5) 0.4281(5) 0.076(2) Uani 1 1 d . . .
H23A H 0.1265 0.0261 0.4363 0.092 Uiso 1 1 d R . .
H23B H 0.0231 0.0696 0.3993 0.092 Uiso 1 1 d R . .
O24 O 0.8905(12) 0.9472(5) 0.3388(8) 0.137(6) Uani 1 1 d . . .
H24A H 0.8172 0.9665 0.3497 0.164 Uiso 1 1 d R . .
H24B H 0.8759 0.9009 0.3186 0.164 Uiso 1 1 d R . .

loop_
_atom_site_aniso_label
_atom_site_aniso_U_11
_atom_site_aniso_U_22
_atom_site_aniso_U_33
_atom_site_aniso_U_23
_atom_site_aniso_U_13
_atom_site_aniso_U_12
Cd1 0.0194(2) 0.0218(2) 0.0156(2) -0.00475(15) 0.00302(15) -0.00220(15)
Cd2 0.00725(16) 0.01279(18) 0.00935(17) -0.00406(12) 0.00195(12) -0.00129(12)
Cu1 0.0073(3) 0.0066(3) 0.0059(3) -0.0004(2) 0.00232(19) -0.00082(19)
Cu2 0.0096(3) 0.0096(3) 0.0106(3) -0.0018(2) 0.0031(2) 0.0003(2)
P1 0.0089(5) 0.0079(5) 0.0083(5) -0.0029(4) 0.0033(4) -0.0007(4)
P2 0.0074(5) 0.0081(5) 0.0101(5) -0.0021(4) 0.0011(4) 0.0000(4)
C1 0.008(2) 0.006(2) 0.012(2) -0.0002(17) 0.0030(16) 0.0005(16)
C2 0.006(2) 0.010(2) 0.013(2) 0.0001(17) 0.0035(16) -0.0019(16)
C3 0.012(2) 0.009(2) 0.007(2) -0.0023(17) 0.0037(16) 0.0001(17)
C4 0.008(2) 0.010(2) 0.012(2) -0.0044(17) 0.0031(16) 0.0011(17)
C5 0.010(2) 0.009(2) 0.014(2) -0.0010(18) -0.0004(17) -0.0003(17)
C6 0.031(3) 0.015(3) 0.019(3) -0.003(2) 0.005(2) -0.014(2)
C7 0.012(2) 0.030(3) 0.013(2) -0.005(2) 0.0001(19) -0.009(2)
C8 0.009(2) 0.018(2) 0.012(2) -0.0052(19) 0.0028(17) -0.0010(18)
C9 0.046(4) 0.010(2) 0.029(3) 0.000(2) 0.020(3) 0.001(2)
C10 0.013(2) 0.027(3) 0.010(2) -0.007(2) -0.0012(18) 0.000(2)
N1 0.0064(17) 0.0077(18) 0.0082(18) -0.0011(14) 0.0013(14) 0.0005(14)
N2 0.0123(19) 0.016(2) 0.011(2) -0.0040(16) 0.0016(15) -0.0059(16)
O1 0.0104(10) 0.0112(10) 0.0118(10) 0.0002(8) 0.0029(8) -0.0003(8)
O2 0.0130(10) 0.0148(11) 0.0158(11) 0.0002(9) 0.0016(8) 0.0008(8)
O3 0.0124(10) 0.0135(10) 0.0121(10) 0.0005(8) 0.0007(8) -0.0013(8)
O4 0.0143(11) 0.0172(11) 0.0177(11) 0.0017(9) -0.0001(9) -0.0007(9)
O5 0.0109(10) 0.0122(10) 0.0111(10) -0.0010(8) 0.0016(8) 0.0007(8)
O6 0.0129(10) 0.0121(10) 0.0114(10) -0.0029(8) 0.0024(8) -0.0012(8)
O7 0.0113(10) 0.0097(10) 0.0100(10) -0.0013(8) 0.0031(8) -0.0005(8)
O8 0.0262(12) 0.0243(12) 0.0257(12) 0.0022(9) 0.0066(9) 0.0030(9)
O9 0.0430(15) 0.0387(15) 0.0416(15) 0.0025(10) 0.0072(10) 0.0014(10)
O10 0.0147(11) 0.0165(11) 0.0156(11) 0.0005(9) 0.0020(8) -0.0007(9)
O11 0.0210(12) 0.0253(12) 0.0198(12) -0.0001(9) 0.0018(9) 0.0011(9)
O12 0.0118(10) 0.0142(10) 0.0127(10) -0.0034(8) 0.0024(8) -0.0012(8)
O13 0.0173(11) 0.0155(11) 0.0178(11) 0.0001(9) -0.0001(9) 0.0006(9)
O14 0.0134(10) 0.0108(10) 0.0105(10) -0.0003(8) 0.0032(8) 0.0002(8)
O15 0.0310(8) 0.0300(12) 0.0304(11) -0.0009(9) 0.0016(8) 0.0039(8)
O16 0.0419(11) 0.0349(10) 0.0382(12) 0.0055(9) 0.0061(10) -0.0077(9)
O17 0.0231(11) 0.0236(11) 0.0220(7) -0.0051(8) 0.0054(8) -0.0022(9)
O18 0.0132(7) 0.0216(11) 0.0187(11) -0.0033(9) -0.0001(8) 0.0012(8)
O19 0.0328(12) 0.0227(8) 0.0289(12) 0.0046(8) 0.0087(9) 0.0016(9)
O20 0.0131(10) 0.0164(10) 0.0114(8) -0.0018(7) 0.0017(8) 0.0001(8)
O21 0.0131(10) 0.0148(8) 0.0156(10) -0.0005(8) 0.0021(8) -0.0002(8)
O22 0.030(2) 0.040(3) 0.028(2) 0.005(2) -0.0020(19) 0.000(2)
O23 0.088(6) 0.061(5) 0.080(5) 0.016(4) 0.007(4) 0.018(4)
O24 0.156(10) 0.034(4) 0.245(14) 0.019(6) 0.146(11) 0.019(5)

loop_
_atom_type_symbol
_atom_type_description
_atom_type_scat_dispersion_real
_atom_type_scat_dispersion_imag
_atom_type_scat_source
C C 0.0033 0.0016 'International Tables Vol C Tables 4.2.6.8 and 6.1.1.4'
H H 0.0000 0.0000 'International Tables Vol C Tables 4.2.6.8 and 6.1.1.4'
N N 0.0061 0.0033 'International Tables Vol C Tables 4.2.6.8 and 6.1.1.4'
O O 0.0106 0.0060 'International Tables Vol C Tables 4.2.6.8 and 6.1.1.4'
P P 0.1023 0.0942 'International Tables Vol C Tables 4.2.6.8 and 6.1.1.4'
Cu Cu 0.3201 1.2651 'International Tables Vol C Tables 4.2.6.8 and 6.1.1.4'
Cd Cd -0.8075 1.2024 'International Tables Vol C Tables 4.2.6.8 and 6.1.1.4'

loop_
_geom_angle_atom_site_label_1
_geom_angle_atom_site_label_2
_geom_angle_atom_site_label_3
_geom_angle
_geom_angle_site_symmetry_1
_geom_angle_site_symmetry_3
_geom_angle_publ_flag
O13 Cd1 O17 164.78(16) 4_665 . ?
O13 Cd1 O7 92.96(14) 4_665 . ?
O17 Cd1 O7 87.32(15) . . ?
O13 Cd1 O15 89.84(16) 4_665 . ?
O17 Cd1 O15 105.38(17) . . ?
O7 Cd1 O15 90.09(16) . . ?
O13 Cd1 O11 83.17(15) 4_665 1_655 ?
O17 Cd1 O11 82.15(16) . 1_655 ?
O7 Cd1 O11 106.32(14) . 1_655 ?
O15 Cd1 O11 162.42(17) . 1_655 ?
O13 Cd1 O16 94.13(17) 4_665 . ?
O17 Cd1 O16 88.98(18) . . ?
O7 Cd1 O16 166.04(16) . . ?
O15 Cd1 O16 77.93(19) . . ?
O11 Cd1 O16 86.47(18) 1_655 . ?
O6 Cd2 O12 95.43(13) . . ?
O6 Cd2 O21 95.50(13) . . ?
O12 Cd2 O21 95.57(14) . . ?
O6 Cd2 O18 79.30(13) . . ?
O12 Cd2 O18 173.73(14) . . ?
O21 Cd2 O18 88.36(14) . . ?
O6 Cd2 O20 162.59(13) . . ?
O12 Cd2 O20 101.82(13) . . ?
O21 Cd2 O20 85.25(13) . . ?
O18 Cd2 O20 83.34(13) . . ?
O6 Cd2 O19 91.05(15) . . ?
O12 Cd2 O19 91.04(16) . . ?
O21 Cd2 O19 170.21(15) . . ?
O18 Cd2 O19 85.71(16) . . ?
O20 Cd2 O19 86.34(15) . . ?
O14 Cu1 O3 95.94(15) 4_665 . ?
O14 Cu1 O1 92.49(15) 4_665 . ?
O3 Cu1 O1 154.62(15) . . ?
O14 Cu1 N1 170.17(16) 4_665 . ?
O3 Cu1 N1 84.70(15) . . ?
O1 Cu1 N1 83.06(15) . . ?
O14 Cu1 O7 100.62(14) 4_665 . ?
O3 Cu1 O7 102.37(14) . . ?
O1 Cu1 O7 99.51(14) . . ?
N1 Cu1 O7 88.79(14) . . ?
O5 Cu2 O8 96.16(17) . . ?
O5 Cu2 O10 91.19(16) . . ?
O8 Cu2 O10 161.05(18) . . ?
O5 Cu2 N2 165.83(16) . . ?
O8 Cu2 N2 85.90(19) . . ?
O10 Cu2 N2 82.86(17) . . ?
O5 Cu2 O12 105.55(14) . . ?
O8 Cu2 O12 93.20(17) . . ?
O10 Cu2 O12 101.64(15) . . ?
N2 Cu2 O12 88.29(15) . . ?
O6 P1 O5 113.8(2) . . ?
O6 P1 O7 113.2(2) . . ?
O5 P1 O7 110.4(2) . . ?
O6 P1 C3 106.2(2) . . ?
O5 P1 C3 109.0(2) . . ?
O7 P1 C3 103.5(2) . . ?
O13 P2 O14 116.3(2) . . ?
O13 P2 O12 111.9(2) . . ?
O14 P2 O12 110.7(2) . . ?
O13 P2 C8 108.1(2) . . ?
O14 P2 C8 105.7(2) . . ?
O12 P2 C8 103.3(2) . . ?
N1 C1 C4 108.2(4) . . ?
N1 C2 C5 111.5(4) . . ?
N1 C3 P1 112.2(3) . . ?
O2 C4 O1 124.2(5) . . ?
O2 C4 C1 119.1(4) . . ?
O1 C4 C1 116.7(4) . . ?
O4 C5 O3 124.0(5) . . ?
O4 C5 C2 117.6(4) . . ?
O3 C5 C2 118.3(4) . . ?
N2 C6 C9 111.5(5) . . ?
N2 C7 C10 109.3(4) . . ?
N2 C8 P2 112.2(3) . . ?
O9 C9 O8 122.7(7) . . ?
O9 C9 C6 118.9(6) . . ?
O8 C9 C6 118.4(5) . . ?
O11 C10 O10 123.2(5) . . ?
O11 C10 C7 120.4(5) . . ?
O10 C10 C7 116.4(5) . . ?
C1 N1 C3 109.9(4) . . ?
C1 N1 C2 113.2(4) . . ?
C3 N1 C2 111.7(4) . . ?
C1 N1 Cu1 103.9(3) . . ?
C3 N1 Cu1 108.7(3) . . ?
C2 N1 Cu1 109.1(3) . . ?
C7 N2 C8 109.7(4) . . ?
C7 N2 C6 114.5(4) . . ?
C8 N2 C6 112.5(4) . . ?
C7 N2 Cu2 104.0(3) . . ?
C8 N2 Cu2 108.4(3) . . ?
C6 N2 Cu2 107.3(3) . . ?
C4 O1 Cu1 113.2(3) . . ?
C5 O3 Cu1 115.3(3) . . ?
P1 O5 Cu2 130.7(2) . . ?
P1 O6 Cd2 142.1(2) . . ?
P1 O7 Cu1 106.89(18) . . ?
P1 O7 Cd1 130.4(2) . . ?
Cu1 O7 Cd1 122.04(15) . . ?
C9 O8 Cu2 115.1(4) . . ?
C10 O10 Cu2 113.8(4) . . ?
C10 O11 Cd1 138.1(4) . 1_455 ?
P2 O12 Cd2 123.5(2) . . ?
P2 O12 Cu2 106.27(19) . . ?
Cd2 O12 Cu2 117.92(16) . . ?
P2 O13 Cd1 142.1(2) . 4_566 ?
P2 O14 Cu1 138.5(2) . 4_566 ?

loop_
_geom_bond_atom_site_label_1
_geom_bond_atom_site_label_2
_geom_bond_distance
_geom_bond_site_symmetry_2
_geom_bond_publ_flag
Cd1 O13 2.105(4) 4_665 ?
Cd1 O17 2.164(4) . ?
Cd1 O7 2.242(3) . ?
Cd1 O15 2.252(5) . ?
Cd1 O11 2.272(4) 1_655 ?
Cd1 O16 2.332(5) . ?
Cd2 O6 2.208(3) . ?
Cd2 O12 2.212(4) . ?
Cd2 O21 2.277(4) . ?
Cd2 O18 2.307(4) . ?
Cd2 O20 2.318(4) . ?
Cd2 O19 2.349(4) . ?
Cu1 O14 1.899(4) 4_665 ?
Cu1 O3 1.971(4) . ?
Cu1 O1 1.988(4) . ?
Cu1 N1 2.021(4) . ?
Cu1 O7 2.240(3) . ?
Cu2 O5 1.917(4) . ?
Cu2 O8 1.934(4) . ?
Cu2 O10 1.956(4) . ?
Cu2 N2 2.022(4) . ?
Cu2 O12 2.286(4) . ?
P1 O6 1.512(4) . ?
P1 O5 1.524(4) . ?
P1 O7 1.525(4) . ?
P1 C3 1.807(5) . ?
P2 O13 1.496(4) . ?
P2 O14 1.511(4) . ?
P2 O12 1.532(4) . ?
P2 C8 1.815(5) . ?
C1 N1 1.476(6) . ?
C1 C4 1.528(6) . ?
C2 N1 1.490(6) . ?
C2 C5 1.514(7) . ?
C3 N1 1.489(6) . ?
C4 O2 1.245(6) . ?
C4 O1 1.263(6) . ?
C5 O4 1.242(6) . ?
C5 O3 1.274(6) . ?
C6 N2 1.495(7) . ?
C6 C9 1.518(10) . ?
C7 N2 1.477(7) . ?
C7 C10 1.524(8) . ?
C8 N2 1.480(6) . ?
C9 O9 1.236(8) . ?
C9 O8 1.275(8) . ?
C10 O11 1.238(7) . ?
C10 O10 1.273(6) . ?
O11 Cd1 2.272(4) 1_455 ?
O13 Cd1 2.105(4) 4_566 ?
O14 Cu1 1.899(4) 4_566 ?
